data_4319124
loop_
_publ_author_name
'S\'ebastien Fortin'
'Andr\'e L. Beauchamp'

_publ_contact_author
;
    Dr. Andr\'e L. Beauchamp
    D\'epartement de Chimie
    Universit\'e de Montr\'eal
    C.P. 6128, Succ. Centre-ville
    Montr\'eal, Qu\'ebec
    Canada H3C 3J7
;
_publ_contact_author_email beauchmp@ere.umontreal.ca
_publ_contact_author_fax '514 343 7586'
_publ_contact_author_phone '514 343 6446'
_publ_section_title
;
 Preparations, Characterizations, and Structures of
 (Biimidazole)dihalobis(triphenylphosphine)rhenium(III) Salts: Strong
 Ion-Pairing and Acid-Base Properties
;
_journal_name_full 'Inorganic Chemistry'
_journal_page_first 105
_journal_page_last 112
_journal_paper_doi 10.1021/ic0006807
_journal_volume 40
_journal_year 2001
_chemical_compound_source 'synthesized by the authors, see text'
_chemical_formula_moiety 'C44 H41 Cl6 N4 O P2 Re'
_chemical_formula_sum 'C44 H41 Cl6 N4 O P2 Re'
_chemical_formula_weight 1102.66
_chemical_name_systematic
; 
 ? 
;
_space_group_IT_number 2
_symmetry_cell_setting triclinic
_symmetry_space_group_name_Hall '-P 1'
_symmetry_space_group_name_H-M 'P -1'
_atom_sites_solution_hydrogens geom
_atom_sites_solution_primary direct
_atom_sites_solution_secondary difmap
_audit_creation_method 'SHELXL93 (Sheldrick, 1993)'
_cell_angle_alpha 82.277(14)
_cell_angle_beta 76.19(2)
_cell_angle_gamma 82.230(13)
_cell_formula_units_Z 2
_cell_length_a 10.410(2)
_cell_length_b 12.151(2)
_cell_length_c 18.898(5)
_cell_measurement_reflns_used 25
_cell_measurement_temperature 293(2)
_cell_measurement_theta_max 21.00
_cell_measurement_theta_min 20.00
_cell_volume 2287.0(9)
_computing_cell_refinement 'CAD-4 software (Enraf-Nonius, 1989)'
_computing_data_collection 'CAD-4 software (Enraf-Nonius, 1989)'
_computing_data_reduction 'NRC-2, NRC-2A (Ahmed et al, 1973)'
_computing_molecular_graphics 'ORTEPII (Johnson (1976) in NRCVAX (Gabe et al (1989))'
_computing_publication_material 'NRCVAX (Gabe et al (1989) and SHELXL93 (Sheldrick (1993))'
_computing_structure_refinement 'NRCVAX (Gabe et al, 1989) and SHELXL93 (Sheldrick, 1993)'
_computing_structure_solution 'SHELXS86 (Sheldrick, 1990)'
_diffrn_ambient_temperature 293(2)
_diffrn_measurement_device_type 'Nonius CAD-4'
_diffrn_measurement_method '\w/2\q scan'
_diffrn_radiation_monochromator graphite
_diffrn_radiation_source 'normal-focus xray tube'
_diffrn_radiation_type CuK\a
_diffrn_radiation_wavelength 1.54056
_diffrn_reflns_av_R_equivalents 0.048
_diffrn_reflns_av_sigmaI/netI 0.0337
_diffrn_reflns_limit_h_max 12
_diffrn_reflns_limit_h_min -12
_diffrn_reflns_limit_k_max 14
_diffrn_reflns_limit_k_min -14
_diffrn_reflns_limit_l_max 23
_diffrn_reflns_limit_l_min -23
_diffrn_reflns_number 17033
_diffrn_reflns_theta_max 69.78
_diffrn_reflns_theta_min 2.42
_diffrn_standards_decay_% 6.0
_diffrn_standards_interval_time 60
_diffrn_standards_number 5
_exptl_absorpt_coefficient_mu 9.310
_exptl_absorpt_correction_T_max 0.1811
_exptl_absorpt_correction_T_min 0.0674
_exptl_absorpt_correction_type integration
_exptl_absorpt_process_details 'ABSORP in NRCVAX (Gabe et al, 1989)'
_exptl_crystal_colour 'translucent light orange-red'
_exptl_crystal_density_diffrn 1.601
_exptl_crystal_density_meas ?
_exptl_crystal_density_method none
_exptl_crystal_description block
_exptl_crystal_F_000 1096
_exptl_crystal_size_max 0.33
_exptl_crystal_size_mid 0.22
_exptl_crystal_size_min 0.16
_refine_diff_density_max 1.184
_refine_diff_density_min -1.228
_refine_diff_density_rms 0.095
_refine_ls_extinction_coef 0.00089(7)
_refine_ls_extinction_expression Fc^*^=kFc[1+0.001xFc^2^\l^3^/sin(2\q)]^-1/4^
_refine_ls_extinction_method 'SHELXL93 (Sheldrick, 1993)'
_refine_ls_goodness_of_fit_all 1.043
_refine_ls_goodness_of_fit_ref 1.075
_refine_ls_hydrogen_treatment constr
_refine_ls_matrix_type full
_refine_ls_number_parameters 526
_refine_ls_number_reflns 8654
_refine_ls_number_restraints 0
_refine_ls_restrained_S_all 1.043
_refine_ls_restrained_S_obs 1.075
_refine_ls_R_factor_all 0.0382
_refine_ls_R_factor_gt 0.0345
_refine_ls_shift/su_max 0.002
_refine_ls_shift/su_mean 0.000
_refine_ls_structure_factor_coef Fsqd
_refine_ls_weighting_details 'w=1/[\s^2^(Fo^2^)+(0.0587P)^2^+0.8358P] where P=(Fo^2^+2Fc^2^)/3'
_refine_ls_weighting_scheme calc
_refine_ls_wR_factor_all 0.0937
_refine_ls_wR_factor_ref 0.0920
_reflns_number_gt 7882
_reflns_number_total 8654
_reflns_threshold_expression >2\s(I)
_cod_data_source_file ic0006807_2.cif
_cod_data_source_block sebas6
_cod_depositor_comments
;
The following automatic conversions were performed:

'_symmetry_cell_setting' value 'Triclinic' changed to 'triclinic'
according to the built-in table from CIF Core dictionary named
'cif_core.dic' version 2.4.1 from 2010-06-29.

Automatic conversion script
Id: cif_fix_values 1646 2011-03-28 12:23:43Z adriana 

The following automatic conversions were performed:

'_exptl_crystal_density_meas' value 'not measured' was changed to '?'
- the value is perceived as not measured.

Automatic conversion script
Id: cif_fix_values 3008 2015-01-20 13:52:24Z robertas 
;
_cod_original_cell_volume 2287.0(8)
_cod_database_code 4319124

loop_
_symmetry_equiv_pos_as_xyz
'x, y, z'
'-x, -y, -z'

loop_
_atom_site_label
_atom_site_type_symbol
_atom_site_fract_x
_atom_site_fract_y
_atom_site_fract_z
_atom_site_U_iso_or_equiv
_atom_site_adp_type
_atom_site_occupancy
_atom_site_calc_flag
_atom_site_refinement_flags
_atom_site_disorder_group
Re Re 0.270994(16) 0.052253(14) 0.200300(9) 0.03171(8) Uani 1 d . .
Cl1 Cl 0.32272(11) 0.05752(9) 0.07028(5) 0.0459(2) Uani 1 d . .
Cl2 Cl 0.04429(10) 0.12126(10) 0.21955(6) 0.0504(3) Uani 1 d . .
Cl3 Cl 0.58408(17) -0.14386(17) 0.45724(8) 0.0881(5) Uani 1 d . .
P1 P 0.21187(10) -0.14091(9) 0.21117(5) 0.0361(2) Uani 1 d . .
P2 P 0.33910(10) 0.24233(8) 0.18465(5) 0.0353(2) Uani 1 d . .
N11 N 0.3329(4) 0.0037(4) 0.41282(19) 0.0515(9) Uani 1 d . .
H11 H 0.3881 -0.0175 0.4406 0.062 Uiso 1 calc R .
N13 N 0.2494(3) 0.0426(3) 0.31501(18) 0.0381(7) Uani 1 d . .
N21 N 0.5982(4) -0.0656(4) 0.2910(2) 0.0537(10) Uani 1 d . .
H21 H 0.6269 -0.0820 0.3306 0.064 Uiso 1 calc R .
N23 N 0.4639(3) -0.0112(3) 0.21658(17) 0.0368(7) Uani 1 d . .
C12 C 0.3589(4) 0.0048(4) 0.3407(2) 0.0401(9) Uani 1 d . .
C14 C 0.1507(4) 0.0661(4) 0.3747(2) 0.0465(10) Uani 1 d . .
H14 H 0.0632 0.0936 0.3739 0.056 Uiso 1 calc R .
C15 C 0.2016(5) 0.0428(5) 0.4349(2) 0.0556(12) Uani 1 d . .
H15 H 0.1558 0.0516 0.4829 0.067 Uiso 1 calc R .
C22 C 0.4752(4) -0.0250(4) 0.2867(2) 0.0407(9) Uani 1 d . .
C24 C 0.5877(4) -0.0444(4) 0.1755(2) 0.0464(10) Uani 1 d . .
H24 H 0.6106 -0.0446 0.1249 0.056 Uiso 1 calc R .
C25 C 0.6711(5) -0.0769(5) 0.2219(3) 0.0612(14) Uani 1 d . .
H25 H 0.7610 -0.1022 0.2087 0.073 Uiso 1 calc R .
C111 C 0.3534(4) -0.2458(4) 0.1829(2) 0.0404(9) Uani 1 d . .
C112 C 0.4420(5) -0.2229(4) 0.1159(2) 0.0476(10) Uani 1 d . .
H112 H 0.4268 -0.1570 0.0864 0.057 Uiso 1 calc R .
C113 C 0.5519(5) -0.2974(5) 0.0931(3) 0.0562(12) Uani 1 d . .
H113 H 0.6099 -0.2820 0.0481 0.067 Uiso 1 calc R .
C114 C 0.5760(5) -0.3947(5) 0.1370(3) 0.0605(13) Uani 1 d . .
H114 H 0.6520 -0.4434 0.1225 0.073 Uiso 1 calc R .
C115 C 0.4884(6) -0.4191(4) 0.2013(3) 0.0632(14) Uani 1 d . .
H115 H 0.5037 -0.4855 0.2303 0.076 Uiso 1 calc R .
C116 C 0.3765(5) -0.3459(4) 0.2240(3) 0.0537(11) Uani 1 d . .
H116 H 0.3162 -0.3645 0.2676 0.064 Uiso 1 calc R .
C121 C 0.0925(4) -0.1694(4) 0.1605(2) 0.0445(9) Uani 1 d . .
C122 C 0.0586(6) -0.2775(5) 0.1660(3) 0.0612(13) Uani 1 d . .
H122 H 0.0964 -0.3343 0.1952 0.073 Uiso 1 calc R .
C123 C -0.0314(6) -0.3006(5) 0.1279(4) 0.0733(17) Uani 1 d . .
H123 H -0.0551 -0.3728 0.1325 0.088 Uiso 1 calc R .
C124 C -0.0868(5) -0.2166(6) 0.0828(3) 0.0662(15) Uani 1 d . .
H124 H -0.1469 -0.2327 0.0573 0.079 Uiso 1 calc R .
C125 C -0.0525(5) -0.1107(5) 0.0763(3) 0.0593(13) Uani 1 d . .
H125 H -0.0885 -0.0546 0.0458 0.071 Uiso 1 calc R .
C126 C 0.0368(5) -0.0864(4) 0.1153(2) 0.0497(10) Uani 1 d . .
H126 H 0.0591 -0.0139 0.1110 0.060 Uiso 1 calc R .
C131 C 0.1408(4) -0.1890(4) 0.3065(2) 0.0420(9) Uani 1 d . .
C132 C 0.2242(5) -0.2169(4) 0.3555(2) 0.0496(10) Uani 1 d . .
H132 H 0.3157 -0.2161 0.3385 0.060 Uiso 1 calc R .
C133 C 0.1723(6) -0.2461(5) 0.4297(3) 0.0649(14) Uani 1 d . .
H133 H 0.2286 -0.2647 0.4620 0.078 Uiso 1 calc R .
C134 C 0.0372(7) -0.2471(5) 0.4549(3) 0.0730(17) Uani 1 d . .
H134 H 0.0018 -0.2673 0.5042 0.088 Uiso 1 calc R .
C135 C -0.0453(6) -0.2184(5) 0.4071(3) 0.0736(17) Uani 1 d . .
H135 H -0.1367 -0.2193 0.4245 0.088 Uiso 1 calc R .
C136 C 0.0053(5) -0.1882(5) 0.3337(3) 0.0576(12) Uani 1 d . .
H136 H -0.0523 -0.1672 0.3023 0.069 Uiso 1 calc R .
C211 C 0.5204(4) 0.2400(3) 0.1568(2) 0.0405(9) Uani 1 d . .
C212 C 0.5799(4) 0.2077(4) 0.0878(3) 0.0495(10) Uani 1 d . .
H212 H 0.5269 0.1914 0.0581 0.059 Uiso 1 calc R .
C213 C 0.7167(5) 0.1992(4) 0.0623(3) 0.0585(12) Uani 1 d . .
H213 H 0.7548 0.1785 0.0156 0.070 Uiso 1 calc R .
C214 C 0.7959(5) 0.2212(5) 0.1059(3) 0.0638(14) Uani 1 d . .
H214 H 0.8879 0.2131 0.0894 0.077 Uiso 1 calc R .
C215 C 0.7393(5) 0.2552(6) 0.1738(4) 0.0714(16) Uani 1 d . .
H215 H 0.7933 0.2720 0.2028 0.086 Uiso 1 calc R .
C216 C 0.6009(5) 0.2650(4) 0.1999(3) 0.0547(12) Uani 1 d . .
H216 H 0.5632 0.2882 0.2459 0.066 Uiso 1 calc R .
C221 C 0.2868(4) 0.3432(3) 0.1132(2) 0.0364(8) Uani 1 d . .
C222 C 0.1772(5) 0.3315(4) 0.0868(3) 0.0484(10) Uani 1 d . .
H222 H 0.1323 0.2683 0.1019 0.058 Uiso 1 calc R .
C223 C 0.1344(5) 0.4165(4) 0.0368(3) 0.0549(12) Uani 1 d . .
H223 H 0.0608 0.4092 0.0186 0.066 Uiso 1 calc R .
C224 C 0.1994(5) 0.5093(4) 0.0146(3) 0.0546(12) Uani 1 d . .
H224 H 0.1693 0.5657 -0.0178 0.066 Uiso 1 calc R .
C225 C 0.3107(5) 0.5199(4) 0.0405(3) 0.0517(11) Uani 1 d . .
H225 H 0.3556 0.5831 0.0251 0.062 Uiso 1 calc R .
C226 C 0.3544(4) 0.4371(4) 0.0886(2) 0.0458(10) Uani 1 d . .
H226 H 0.4301 0.4438 0.1050 0.055 Uiso 1 calc R .
C231 C 0.2787(4) 0.3189(4) 0.2657(2) 0.0424(9) Uani 1 d . .
C232 C 0.1770(5) 0.4059(4) 0.2665(3) 0.0565(12) Uani 1 d . .
H232 H 0.1427 0.4275 0.2250 0.068 Uiso 1 calc R .
C233 C 0.1264(6) 0.4604(5) 0.3284(3) 0.0736(16) Uani 1 d . .
H233 H 0.0588 0.5188 0.3282 0.088 Uiso 1 calc R .
C234 C 0.1757(7) 0.4286(5) 0.3907(3) 0.0736(17) Uani 1 d . .
H234 H 0.1413 0.4654 0.4324 0.088 Uiso 1 calc R .
C235 C 0.2757(7) 0.3423(5) 0.3909(3) 0.0680(15) Uani 1 d . .
H235 H 0.3095 0.3213 0.4326 0.082 Uiso 1 calc R .
C236 C 0.3265(5) 0.2866(4) 0.3292(3) 0.0537(11) Uani 1 d . .
H236 H 0.3929 0.2272 0.3301 0.064 Uiso 1 calc R .
Cl31 Cl 0.7689(3) -0.5019(3) 0.43525(15) 0.1427(10) Uani 1 d . .
Cl32 Cl 0.7373(3) -0.3715(3) 0.30247(15) 0.1594(12) Uani 1 d . .
Cl33 Cl 0.5163(3) -0.4730(4) 0.39401(18) 0.211(2) Uani 1 d . .
C30 C 0.6554(9) -0.4111(9) 0.3925(4) 0.111(3) Uani 1 d . .
H30 H 0.6284 -0.3443 0.4185 0.134 Uiso 1 calc R .
O40 O 0.3973(9) -0.1636(11) 0.6191(4) 0.197(4) Uani 1 d . .
H40 H 0.4409 -0.1490 0.5773 0.295 Uiso 1 calc R .
C41 C 0.2673(10) -0.1515(12) 0.6187(6) 0.164(5) Uani 1 d . .
H41A H 0.2207 -0.1979 0.6593 0.246 Uiso 1 calc R .
H41B H 0.2561 -0.1731 0.5737 0.246 Uiso 1 calc R .
H41C H 0.2321 -0.0748 0.6228 0.246 Uiso 1 calc R .

loop_
_atom_site_aniso_label
_atom_site_aniso_U_11
_atom_site_aniso_U_22
_atom_site_aniso_U_33
_atom_site_aniso_U_23
_atom_site_aniso_U_13
_atom_site_aniso_U_12
Re 0.02812(10) 0.03660(11) 0.03070(10) -0.00207(6) -0.00848(6) -0.00256(6)
Cl1 0.0519(6) 0.0528(6) 0.0331(4) -0.0015(4) -0.0092(4) -0.0092(4)
Cl2 0.0304(5) 0.0636(7) 0.0551(6) -0.0051(5) -0.0110(4) 0.0033(4)
Cl3 0.0813(10) 0.1259(14) 0.0523(7) -0.0100(8) -0.0282(7) 0.0305(9)
P1 0.0341(5) 0.0405(5) 0.0338(5) -0.0039(4) -0.0063(4) -0.0065(4)
P2 0.0323(5) 0.0385(5) 0.0364(5) -0.0017(4) -0.0119(4) -0.0034(4)
N11 0.050(2) 0.073(3) 0.0313(17) -0.0076(17) -0.0134(15) 0.0030(19)
N13 0.0362(17) 0.0399(18) 0.0377(17) -0.0065(13) -0.0067(13) -0.0021(14)
N21 0.0371(19) 0.081(3) 0.0409(19) -0.0050(18) -0.0153(16) 0.0103(18)
N23 0.0319(16) 0.0437(18) 0.0339(16) -0.0020(13) -0.0070(13) -0.0038(13)
C12 0.040(2) 0.044(2) 0.037(2) -0.0034(16) -0.0118(17) -0.0006(17)
C14 0.041(2) 0.054(3) 0.039(2) -0.0076(18) -0.0015(18) -0.0012(19)
C15 0.054(3) 0.076(3) 0.033(2) -0.011(2) -0.0035(19) 0.000(2)
C22 0.036(2) 0.049(2) 0.038(2) -0.0043(17) -0.0135(16) -0.0011(17)
C24 0.036(2) 0.060(3) 0.040(2) -0.0069(19) -0.0054(17) 0.0022(19)
C25 0.036(2) 0.087(4) 0.053(3) -0.007(3) -0.005(2) 0.011(2)
C111 0.039(2) 0.042(2) 0.042(2) -0.0100(17) -0.0084(17) -0.0062(17)
C112 0.046(2) 0.050(3) 0.045(2) -0.0061(19) -0.0055(19) -0.0041(19)
C113 0.046(3) 0.070(3) 0.052(3) -0.024(2) -0.003(2) -0.004(2)
C114 0.053(3) 0.065(3) 0.068(3) -0.029(3) -0.020(2) 0.012(2)
C115 0.075(4) 0.051(3) 0.064(3) -0.011(2) -0.024(3) 0.013(2)
C116 0.060(3) 0.045(3) 0.053(3) -0.006(2) -0.009(2) -0.002(2)
C121 0.036(2) 0.058(3) 0.041(2) -0.0123(19) -0.0054(17) -0.0104(18)
C122 0.069(3) 0.054(3) 0.068(3) -0.012(2) -0.023(3) -0.011(2)
C123 0.073(4) 0.072(4) 0.087(4) -0.033(3) -0.018(3) -0.025(3)
C124 0.048(3) 0.098(4) 0.061(3) -0.033(3) -0.014(2) -0.013(3)
C125 0.049(3) 0.082(4) 0.052(3) -0.013(2) -0.015(2) -0.008(2)
C126 0.044(2) 0.062(3) 0.046(2) -0.005(2) -0.0133(19) -0.012(2)
C131 0.043(2) 0.041(2) 0.039(2) -0.0046(17) -0.0044(17) -0.0074(17)
C132 0.057(3) 0.047(2) 0.044(2) 0.0013(19) -0.009(2) -0.009(2)
C133 0.090(4) 0.061(3) 0.040(2) 0.000(2) -0.012(3) -0.005(3)
C134 0.089(4) 0.074(4) 0.043(3) 0.002(2) 0.009(3) -0.014(3)
C135 0.061(3) 0.085(4) 0.062(3) -0.011(3) 0.019(3) -0.020(3)
C136 0.049(3) 0.066(3) 0.054(3) -0.009(2) -0.003(2) -0.006(2)
C211 0.035(2) 0.041(2) 0.045(2) 0.0038(17) -0.0152(17) -0.0038(16)
C212 0.041(2) 0.059(3) 0.048(2) -0.002(2) -0.0091(19) -0.008(2)
C213 0.044(3) 0.063(3) 0.059(3) 0.004(2) -0.001(2) -0.003(2)
C214 0.033(2) 0.078(4) 0.075(3) 0.011(3) -0.014(2) -0.003(2)
C215 0.043(3) 0.095(4) 0.083(4) -0.003(3) -0.029(3) -0.011(3)
C216 0.042(2) 0.067(3) 0.060(3) -0.005(2) -0.022(2) -0.004(2)
C221 0.037(2) 0.036(2) 0.0370(19) -0.0002(15) -0.0132(16) -0.0005(15)
C222 0.046(2) 0.043(2) 0.059(3) 0.002(2) -0.023(2) -0.0037(19)
C223 0.050(3) 0.056(3) 0.064(3) -0.003(2) -0.030(2) 0.005(2)
C224 0.055(3) 0.048(3) 0.056(3) 0.006(2) -0.017(2) 0.007(2)
C225 0.054(3) 0.042(2) 0.057(3) 0.006(2) -0.014(2) -0.006(2)
C226 0.044(2) 0.049(2) 0.046(2) 0.0000(19) -0.0153(19) -0.0081(19)
C231 0.043(2) 0.044(2) 0.040(2) -0.0029(17) -0.0083(17) -0.0078(17)
C232 0.055(3) 0.060(3) 0.047(2) -0.004(2) -0.002(2) 0.003(2)
C233 0.073(4) 0.067(4) 0.066(4) -0.012(3) 0.005(3) 0.009(3)
C234 0.096(5) 0.071(4) 0.049(3) -0.018(3) 0.002(3) -0.014(3)
C235 0.090(4) 0.073(4) 0.046(3) -0.012(2) -0.016(3) -0.020(3)
C236 0.067(3) 0.052(3) 0.047(2) -0.006(2) -0.020(2) -0.007(2)
Cl31 0.132(2) 0.176(3) 0.1220(19) 0.0108(18) -0.0525(17) -0.0049(18)
Cl32 0.183(3) 0.205(3) 0.0981(16) 0.0296(18) -0.0356(18) -0.085(2)
Cl33 0.141(3) 0.382(6) 0.124(2) 0.045(3) -0.0455(19) -0.122(3)
C30 0.109(6) 0.148(8) 0.081(5) 0.002(5) -0.025(5) -0.035(6)
O40 0.157(8) 0.305(13) 0.094(5) 0.031(7) -0.019(5) 0.023(8)
C41 0.080(6) 0.278(16) 0.130(9) -0.003(9) -0.024(6) -0.025(8)

loop_
_atom_type_symbol
_atom_type_description
_atom_type_scat_dispersion_real
_atom_type_scat_dispersion_imag
_atom_type_scat_source
Re Re -5.7900 5.8910 'International Tables Vol C Tables 4.2.6.8 and 6.1.1.4'
Cl Cl 0.3639 0.7018 'International Tables Vol C Tables 4.2.6.8 and 6.1.1.4'
P P 0.2955 0.4335 'International Tables Vol C Tables 4.2.6.8 and 6.1.1.4'
O O 0.0492 0.0322 'International Tables Vol C Tables 4.2.6.8 and 6.1.1.4'
N N 0.0311 0.0180 'International Tables Vol C Tables 4.2.6.8 and 6.1.1.4'
C C 0.0181 0.0091 'International Tables Vol C Tables 4.2.6.8 and 6.1.1.4'
H H 0.0000 0.0000 'International Tables Vol C Tables 4.2.6.8 and 6.1.1.4'

loop_
_geom_angle_atom_site_label_1
_geom_angle_atom_site_label_2
_geom_angle_atom_site_label_3
_geom_angle
_geom_angle_site_symmetry_1
_geom_angle_site_symmetry_3
_geom_angle_publ_flag
N13 Re N23 75.98(13) . . y
N13 Re Cl2 87.35(10) . . y
N23 Re Cl2 163.32(9) . . y
N13 Re Cl1 173.22(9) . . y
N23 Re Cl1 97.30(9) . . y
Cl2 Re Cl1 99.38(4) . . y
N13 Re P2 91.00(10) . . y
N23 Re P2 88.47(9) . . y
Cl2 Re P2 91.91(4) . . y
Cl1 Re P2 87.93(4) . . y
N13 Re P1 90.85(10) . . y
N23 Re P1 90.00(9) . . y
Cl2 Re P1 90.22(4) . . y
Cl1 Re P1 89.98(4) . . y
P2 Re P1 177.24(3) . . y
C131 P1 C121 104.7(2) . . y
C131 P1 C111 104.4(2) . . y
C121 P1 C111 102.3(2) . . y
C131 P1 Re 110.65(14) . . y
C121 P1 Re 118.68(16) . . y
C111 P1 Re 114.64(14) . . y
C221 P2 C211 101.34(18) . . y
C221 P2 C231 101.48(19) . . y
C211 P2 C231 108.7(2) . . y
C221 P2 Re 118.24(13) . . y
C211 P2 Re 111.17(14) . . y
C231 P2 Re 114.61(14) . . y
C12 N11 C15 107.2(4) . . y
C12 N11 H11 126.4 . . ?
C15 N11 H11 126.4 . . ?
C12 N13 C14 106.2(4) . . y
C12 N13 Re 116.5(3) . . y
C14 N13 Re 137.3(3) . . y
C22 N21 C25 108.0(4) . . y
C22 N21 H21 126.0 . . ?
C25 N21 H21 126.0 . . ?
C22 N23 C24 106.1(3) . . y
C22 N23 Re 115.1(3) . . y
C24 N23 Re 138.8(3) . . y
N11 C12 N13 110.6(4) . . y
N11 C12 C22 133.9(4) . . y
N13 C12 C22 115.4(4) . . y
C15 C14 N13 108.4(4) . . y
C15 C14 H14 125.8 . . ?
N13 C14 H14 125.8 . . ?
C14 C15 N11 107.6(4) . . y
C14 C15 H15 126.2 . . ?
N11 C15 H15 126.2 . . ?
N21 C22 N23 110.4(4) . . y
N21 C22 C12 132.5(4) . . y
N23 C22 C12 117.0(4) . . y
C25 C24 N23 108.2(4) . . y
C25 C24 H24 125.9 . . ?
N23 C24 H24 125.9 . . ?
N21 C25 C24 107.2(4) . . y
N21 C25 H25 126.4 . . ?
C24 C25 H25 126.4 . . ?
C116 C111 C112 118.3(4) . . y
C116 C111 P1 123.6(3) . . y
C112 C111 P1 118.2(3) . . y
C113 C112 C111 120.4(4) . . y
C113 C112 H112 119.8 . . ?
C111 C112 H112 119.8 . . ?
C114 C113 C112 120.1(5) . . y
C114 C113 H113 119.9 . . ?
C112 C113 H113 119.9 . . ?
C115 C114 C113 119.8(5) . . y
C115 C114 H114 120.1 . . ?
C113 C114 H114 120.1 . . ?
C114 C115 C116 120.5(5) . . y
C114 C115 H115 119.8 . . ?
C116 C115 H115 119.8 . . ?
C111 C116 C115 120.8(5) . . y
C111 C116 H116 119.6 . . ?
C115 C116 H116 119.6 . . ?
C126 C121 C122 118.9(4) . . y
C126 C121 P1 121.8(4) . . y
C122 C121 P1 119.3(4) . . y
C123 C122 C121 120.1(5) . . y
C123 C122 H122 120.0 . . ?
C121 C122 H122 120.0 . . ?
C122 C123 C124 120.5(5) . . y
C122 C123 H123 119.7 . . ?
C124 C123 H123 119.7 . . ?
C125 C124 C123 119.7(5) . . y
C125 C124 H124 120.1 . . ?
C123 C124 H124 120.1 . . ?
C124 C125 C126 120.0(5) . . y
C124 C125 H125 120.0 . . ?
C126 C125 H125 120.0 . . ?
C121 C126 C125 120.7(5) . . y
C121 C126 H126 119.6 . . ?
C125 C126 H126 119.6 . . ?
C136 C131 C132 118.3(4) . . y
C136 C131 P1 122.1(4) . . y
C132 C131 P1 119.3(3) . . y
C133 C132 C131 120.8(5) . . y
C133 C132 H132 119.6 . . ?
C131 C132 H132 119.6 . . ?
C134 C133 C132 119.5(5) . . y
C134 C133 H133 120.3 . . ?
C132 C133 H133 120.3 . . ?
C135 C134 C133 120.0(5) . . y
C135 C134 H134 120.0 . . ?
C133 C134 H134 120.0 . . ?
C134 C135 C136 120.9(5) . . y
C134 C135 H135 119.6 . . ?
C136 C135 H135 119.6 . . ?
C135 C136 C131 120.5(5) . . y
C135 C136 H136 119.8 . . ?
C131 C136 H136 119.8 . . ?
C216 C211 C212 118.6(4) . . y
C216 C211 P2 125.0(4) . . y
C212 C211 P2 116.4(3) . . y
C213 C212 C211 121.2(5) . . y
C213 C212 H212 119.4 . . ?
C211 C212 H212 119.4 . . ?
C214 C213 C212 120.0(5) . . y
C214 C213 H213 120.0 . . ?
C212 C213 H213 120.0 . . ?
C213 C214 C215 119.9(5) . . y
C213 C214 H214 120.1 . . ?
C215 C214 H214 120.1 . . ?
C214 C215 C216 120.6(5) . . y
C214 C215 H215 119.7 . . ?
C216 C215 H215 119.7 . . ?
C211 C216 C215 119.8(5) . . y
C211 C216 H216 120.1 . . ?
C215 C216 H216 120.1 . . ?
C222 C221 C226 119.5(4) . . y
C222 C221 P2 121.5(3) . . y
C226 C221 P2 118.9(3) . . y
C221 C222 C223 119.1(4) . . y
C221 C222 H222 120.5 . . ?
C223 C222 H222 120.5 . . ?
C224 C223 C222 120.7(4) . . y
C224 C223 H223 119.6 . . ?
C222 C223 H223 119.6 . . ?
C223 C224 C225 120.0(4) . . y
C223 C224 H224 120.0 . . ?
C225 C224 H224 120.0 . . ?
C226 C225 C224 119.9(4) . . y
C226 C225 H225 120.0 . . ?
C224 C225 H225 120.0 . . ?
C225 C226 C221 120.7(4) . . y
C225 C226 H226 119.6 . . ?
C221 C226 H226 119.6 . . ?
C232 C231 C236 118.6(4) . . y
C232 C231 P2 120.1(3) . . y
C236 C231 P2 121.2(4) . . y
C233 C232 C231 120.6(5) . . y
C233 C232 H232 119.7 . . ?
C231 C232 H232 119.7 . . ?
C232 C233 C234 120.3(6) . . y
C232 C233 H233 119.8 . . ?
C234 C233 H233 119.8 . . ?
C235 C234 C233 119.7(5) . . y
C235 C234 H234 120.1 . . ?
C233 C234 H234 120.1 . . ?
C234 C235 C236 120.4(5) . . y
C234 C235 H235 119.8 . . ?
C236 C235 H235 119.8 . . ?
C235 C236 C231 120.4(5) . . y
C235 C236 H236 119.8 . . ?
C231 C236 H236 119.8 . . ?
Cl33 C30 Cl32 110.8(5) . . y
Cl33 C30 Cl31 111.7(6) . . y
Cl32 C30 Cl31 108.1(5) . . y
Cl33 C30 H30 108.7 . . ?
Cl32 C30 H30 108.7 . . ?
Cl31 C30 H30 108.7 . . ?
C41 O40 H40 109.5 . . ?
O40 C41 H41A 109.5 . . ?
O40 C41 H41B 109.5 . . ?
H41A C41 H41B 109.5 . . ?
O40 C41 H41C 109.5 . . ?
H41A C41 H41C 109.5 . . ?
H41B C41 H41C 109.5 . . ?

loop_
_geom_bond_atom_site_label_1
_geom_bond_atom_site_label_2
_geom_bond_distance
_geom_bond_site_symmetry_2
_geom_bond_publ_flag
Re N13 2.114(3) . y
Re N23 2.129(3) . y
Re Cl2 2.3542(11) . y
Re Cl1 2.3806(12) . y
Re P2 2.4664(11) . y
Re P1 2.4761(11) . y
P1 C131 1.825(4) . y
P1 C121 1.832(4) . y
P1 C111 1.839(4) . y
P2 C221 1.829(4) . y
P2 C211 1.832(4) . y
P2 C231 1.836(4) . y
N11 C12 1.324(5) . y
N11 C15 1.368(6) . y
N11 H11 0.8600 . ?
N13 C12 1.345(5) . y
N13 C14 1.365(5) . y
N21 C22 1.327(5) . y
N21 C25 1.360(6) . y
N21 H21 0.8600 . ?
N23 C22 1.344(5) . y
N23 C24 1.376(5) . y
C12 C22 1.424(6) . y
C14 C15 1.349(6) . y
C14 H14 0.9300 . ?
C15 H15 0.9300 . ?
C24 C25 1.361(6) . y
C24 H24 0.9300 . ?
C25 H25 0.9300 . ?
C111 C116 1.378(6) . y
C111 C112 1.395(6) . y
C112 C113 1.380(6) . y
C112 H112 0.9300 . ?
C113 C114 1.380(8) . y
C113 H113 0.9300 . ?
C114 C115 1.358(8) . y
C114 H114 0.9300 . ?
C115 C116 1.385(7) . y
C115 H115 0.9300 . ?
C116 H116 0.9300 . ?
C121 C126 1.389(6) . y
C121 C122 1.389(7) . y
C122 C123 1.387(7) . y
C122 H122 0.9300 . ?
C123 C124 1.394(9) . y
C123 H123 0.9300 . ?
C124 C125 1.364(8) . y
C124 H124 0.9300 . ?
C125 C126 1.399(6) . y
C125 H125 0.9300 . ?
C126 H126 0.9300 . ?
C131 C136 1.381(6) . y
C131 C132 1.396(6) . y
C132 C133 1.393(6) . y
C132 H132 0.9300 . ?
C133 C134 1.374(8) . y
C133 H133 0.9300 . ?
C134 C135 1.370(9) . y
C134 H134 0.9300 . ?
C135 C136 1.380(7) . y
C135 H135 0.9300 . ?
C136 H136 0.9300 . ?
C211 C216 1.384(6) . y
C211 C212 1.387(6) . y
C212 C213 1.385(6) . y
C212 H212 0.9300 . ?
C213 C214 1.368(8) . y
C213 H213 0.9300 . ?
C214 C215 1.372(8) . y
C214 H214 0.9300 . ?
C215 C216 1.401(7) . y
C215 H215 0.9300 . ?
C216 H216 0.9300 . ?
C221 C222 1.381(6) . y
C221 C226 1.390(6) . y
C222 C223 1.404(6) . y
C222 H222 0.9300 . ?
C223 C224 1.360(7) . y
C223 H223 0.9300 . ?
C224 C225 1.387(7) . y
C224 H224 0.9300 . ?
C225 C226 1.369(6) . y
C225 H225 0.9300 . ?
C226 H226 0.9300 . ?
C231 C232 1.390(6) . y
C231 C236 1.396(6) . y
C232 C233 1.380(7) . y
C232 H232 0.9300 . ?
C233 C234 1.384(9) . y
C233 H233 0.9300 . ?
C234 C235 1.374(9) . y
C234 H234 0.9300 . ?
C235 C236 1.385(7) . y
C235 H235 0.9300 . ?
C236 H236 0.9300 . ?
Cl31 C30 1.770(9) . y
Cl32 C30 1.746(8) . y
Cl33 C30 1.712(9) . y
C30 H30 0.9800 . ?
O40 C41 1.343(11) . y
O40 H40 0.8200 . ?
C41 H41A 0.9600 . ?
C41 H41B 0.9600 . ?
C41 H41C 0.9600 . ?

loop_
_geom_hbond_atom_site_label_D
_geom_hbond_atom_site_label_H
_geom_hbond_distance_DH
_geom_hbond_distance_HA
_geom_hbond_angle_DHA
_geom_hbond_distance_DA
_geom_hbond_atom_site_label_A
_geom_hbond_site_symmetry_A
_geom_hbond_publ_flag
N11 H11 0.86 2.44 145.2 3.184(4) Cl3 1_555 y
N21 H21 0.86 2.36 148.9 3.131(4) Cl3 1_555 y
O40 H40 0.82 2.40 168.9 3.206(8) Cl3 1_555 y
C30 H30 0.98 2.59 166.2 3.547(11) Cl3 1_555 y

loop_
_geom_torsion_atom_site_label_1
_geom_torsion_atom_site_label_2
_geom_torsion_atom_site_label_3
_geom_torsion_atom_site_label_4
_geom_torsion
_geom_torsion_site_symmetry_1
_geom_torsion_site_symmetry_2
_geom_torsion_site_symmetry_3
_geom_torsion_site_symmetry_4
_geom_torsion_publ_flag
N13 Re P1 C131 13.45(18) . . . . y
N23 Re P1 C131 89.43(18) . . . . y
Cl2 Re P1 C131 -73.90(16) . . . . y
Cl1 Re P1 C131 -173.28(16) . . . . y
P2 Re P1 C131 145.7(7) . . . . y
N13 Re P1 C121 134.41(18) . . . . y
N23 Re P1 C121 -149.62(18) . . . . y
Cl2 Re P1 C121 47.06(16) . . . . y
Cl1 Re P1 C121 -52.32(16) . . . . y
P2 Re P1 C121 -93.3(7) . . . . y
N13 Re P1 C111 -104.33(18) . . . . y
N23 Re P1 C111 -28.35(17) . . . . y
Cl2 Re P1 C111 168.32(15) . . . . y
Cl1 Re P1 C111 68.94(15) . . . . y
P2 Re P1 C111 27.9(7) . . . . y
N13 Re P2 C221 -144.51(17) . . . . y
N23 Re P2 C221 139.55(17) . . . . y
Cl2 Re P2 C221 -57.13(15) . . . . y
Cl1 Re P2 C221 42.19(15) . . . . y
P1 Re P2 C221 83.2(7) . . . . y
N13 Re P2 C211 98.92(17) . . . . y
N23 Re P2 C211 22.98(17) . . . . y
Cl2 Re P2 C211 -173.70(15) . . . . y
Cl1 Re P2 C211 -74.38(15) . . . . y
P1 Re P2 C211 -33.3(7) . . . . y
N13 Re P2 C231 -24.88(18) . . . . y
N23 Re P2 C231 -100.82(18) . . . . y
Cl2 Re P2 C231 62.50(16) . . . . y
Cl1 Re P2 C231 161.82(16) . . . . y
P1 Re P2 C231 -157.1(7) . . . . y
N23 Re N13 C12 0.3(3) . . . . y
Cl2 Re N13 C12 -179.7(3) . . . . y
Cl1 Re N13 C12 -6.9(10) . . . . y
P2 Re N13 C12 -87.9(3) . . . . y
P1 Re N13 C12 90.1(3) . . . . y
N23 Re N13 C14 179.5(5) . . . . y
Cl2 Re N13 C14 -0.6(4) . . . . y
Cl1 Re N13 C14 172.2(6) . . . . y
P2 Re N13 C14 91.3(4) . . . . y
P1 Re N13 C14 -90.8(4) . . . . y
N13 Re N23 C22 0.1(3) . . . . y
Cl2 Re N23 C22 0.0(6) . . . . y
Cl1 Re N23 C22 179.2(3) . . . . y
P2 Re N23 C22 91.5(3) . . . . y
P1 Re N23 C22 -90.8(3) . . . . y
N13 Re N23 C24 -179.8(5) . . . . y
Cl2 Re N23 C24 -180.0(3) . . . . y
Cl1 Re N23 C24 -0.7(5) . . . . y
P2 Re N23 C24 -88.4(4) . . . . y
P1 Re N23 C24 89.3(4) . . . . y
C15 N11 C12 N13 -0.2(5) . . . . y
C15 N11 C12 C22 179.8(5) . . . . y
C14 N13 C12 N11 0.0(5) . . . . y
Re N13 C12 N11 179.4(3) . . . . y
C14 N13 C12 C22 180.0(4) . . . . y
Re N13 C12 C22 -0.7(5) . . . . y
C12 N13 C14 C15 0.2(5) . . . . y
Re N13 C14 C15 -179.0(3) . . . . y
N13 C14 C15 N11 -0.4(6) . . . . y
C12 N11 C15 C14 0.4(6) . . . . y
C25 N21 C22 N23 1.3(6) . . . . y
C25 N21 C22 C12 -178.8(5) . . . . y
C24 N23 C22 N21 -0.6(5) . . . . y
Re N23 C22 N21 179.5(3) . . . . y
C24 N23 C22 C12 179.5(4) . . . . y
Re N23 C22 C12 -0.5(5) . . . . y
N11 C12 C22 N21 0.8(9) . . . . y
N13 C12 C22 N21 -179.2(5) . . . . y
N11 C12 C22 N23 -179.3(5) . . . . y
N13 C12 C22 N23 0.7(6) . . . . y
C22 N23 C24 C25 -0.3(6) . . . . y
Re N23 C24 C25 179.6(4) . . . . y
C22 N21 C25 C24 -1.4(6) . . . . y
N23 C24 C25 N21 1.0(6) . . . . y
C131 P1 C111 C116 10.6(4) . . . . y
C121 P1 C111 C116 -98.3(4) . . . . y
Re P1 C111 C116 131.8(4) . . . . y
C131 P1 C111 C112 -169.6(3) . . . . y
C121 P1 C111 C112 81.5(4) . . . . y
Re P1 C111 C112 -48.4(4) . . . . y
C116 C111 C112 C113 -2.1(7) . . . . y
P1 C111 C112 C113 178.1(4) . . . . y
C111 C112 C113 C114 -0.9(7) . . . . y
C112 C113 C114 C115 2.6(8) . . . . y
C113 C114 C115 C116 -1.5(8) . . . . y
C112 C111 C116 C115 3.3(7) . . . . y
P1 C111 C116 C115 -176.9(4) . . . . y
C114 C115 C116 C111 -1.6(8) . . . . y
C131 P1 C121 C126 125.2(4) . . . . y
C111 P1 C121 C126 -126.1(4) . . . . y
Re P1 C121 C126 1.2(4) . . . . y
C131 P1 C121 C122 -56.1(4) . . . . y
C111 P1 C121 C122 52.6(4) . . . . y
Re P1 C121 C122 179.9(3) . . . . y
C126 C121 C122 C123 -1.2(8) . . . . y
P1 C121 C122 C123 -179.9(4) . . . . y
C121 C122 C123 C124 1.2(9) . . . . y
C122 C123 C124 C125 -0.2(9) . . . . y
C123 C124 C125 C126 -0.7(8) . . . . y
C122 C121 C126 C125 0.3(7) . . . . y
P1 C121 C126 C125 179.0(4) . . . . y
C124 C125 C126 C121 0.7(7) . . . . y
C121 P1 C131 C136 -29.3(4) . . . . y
C111 P1 C131 C136 -136.5(4) . . . . y
Re P1 C131 C136 99.6(4) . . . . y
C121 P1 C131 C132 157.2(4) . . . . y
C111 P1 C131 C132 50.0(4) . . . . y
Re P1 C131 C132 -73.8(4) . . . . y
C136 C131 C132 C133 1.6(7) . . . . y
P1 C131 C132 C133 175.3(4) . . . . y
C131 C132 C133 C134 -0.1(8) . . . . y
C132 C133 C134 C135 -0.7(9) . . . . y
C133 C134 C135 C136 0.0(10) . . . . y
C134 C135 C136 C131 1.5(9) . . . . y
C132 C131 C136 C135 -2.3(8) . . . . y
P1 C131 C136 C135 -175.8(4) . . . . y
C221 P2 C211 C216 122.0(4) . . . . y
C231 P2 C211 C216 15.6(5) . . . . y
Re P2 C211 C216 -111.5(4) . . . . y
C221 P2 C211 C212 -59.8(4) . . . . y
C231 P2 C211 C212 -166.2(3) . . . . y
Re P2 C211 C212 66.7(4) . . . . y
C216 C211 C212 C213 0.7(7) . . . . y
P2 C211 C212 C213 -177.7(4) . . . . y
C211 C212 C213 C214 1.0(8) . . . . y
C212 C213 C214 C215 -2.2(8) . . . . y
C213 C214 C215 C216 1.6(9) . . . . y
C212 C211 C216 C215 -1.2(7) . . . . y
P2 C211 C216 C215 177.0(4) . . . . y
C214 C215 C216 C211 0.1(9) . . . . y
C211 P2 C221 C222 144.8(4) . . . . y
C231 P2 C221 C222 -103.2(4) . . . . y
Re P2 C221 C222 23.1(4) . . . . y
C211 P2 C221 C226 -39.2(4) . . . . y
C231 P2 C221 C226 72.8(4) . . . . y
Re P2 C221 C226 -160.9(3) . . . . y
C226 C221 C222 C223 -1.6(7) . . . . y
P2 C221 C222 C223 174.4(4) . . . . y
C221 C222 C223 C224 -0.1(8) . . . . y
C222 C223 C224 C225 1.2(8) . . . . y
C223 C224 C225 C226 -0.4(8) . . . . y
C224 C225 C226 C221 -1.3(7) . . . . y
C222 C221 C226 C225 2.3(7) . . . . y
P2 C221 C226 C225 -173.7(4) . . . . y
C221 P2 C231 C232 21.8(4) . . . . y
C211 P2 C231 C232 128.1(4) . . . . y
Re P2 C231 C232 -106.8(4) . . . . y
C221 P2 C231 C236 -162.8(4) . . . . y
C211 P2 C231 C236 -56.5(4) . . . . y
Re P2 C231 C236 68.6(4) . . . . y
C236 C231 C232 C233 1.3(8) . . . . y
P2 C231 C232 C233 176.8(4) . . . . y
C231 C232 C233 C234 -0.5(9) . . . . y
C232 C233 C234 C235 0.1(10) . . . . y
C233 C234 C235 C236 -0.6(10) . . . . y
C234 C235 C236 C231 1.4(9) . . . . y
C232 C231 C236 C235 -1.8(7) . . . . y
P2 C231 C236 C235 -177.2(4) . . . . y
